data_4516668
loop_
_publ_author_name
'Tseng, Kuei-Nin T.'
'Kampf, Jeff W.'
'Szymczak, Nathaniel K.'

_publ_section_title
;
 Mechanism of N,N,N-Amide Ruthenium(II) Hydride Mediated Acceptorless
 Alcohol Dehydrogenation: Inner-Sphere \b-H Elimination versus
 Outer-Sphere Bifunctional Metal--Ligand Cooperativity
;
_journal_issue 9
_journal_name_full 'ACS Catalysis'
_journal_page_first 5468
_journal_paper_doi 10.1021/acscatal.5b00952
_journal_volume 5
_journal_year 2015
_chemical_formula_moiety 'C56 H47 Cl2 N5 P2 Ru, C H2 Cl2'
_chemical_formula_sum 'C57 H49 Cl4 N5 P2 Ru'
_chemical_formula_weight 1108.82
_space_group_IT_number 33
_space_group_name_Hall 'P 2c -2n'
_space_group_name_H-M_alt 'P n a 21'
_symmetry_cell_setting orthorhombic
_symmetry_space_group_name_H-M 'P n a 21'
_atom_sites_solution_hydrogens geom
_atom_sites_solution_primary direct
_atom_sites_solution_secondary difmap
_audit_creation_method SHELXL-97
_cell_angle_alpha 90.00
_cell_angle_beta 90.00
_cell_angle_gamma 90.00
_cell_formula_units_Z 4
_cell_length_a 21.7779(4)
_cell_length_b 23.4319(16)
_cell_length_c 9.6235(2)
_cell_measurement_reflns_used 20589
_cell_measurement_temperature 85(2)
_cell_measurement_theta_max 68.30
_cell_measurement_theta_min 2.80
_cell_volume 4910.8(4)
_computing_cell_refinement 'CrystalClear-SM Expert 2.0 r12'
_computing_data_collection 'CrystalClear-SM Expert 2.0 r12 (Rigaku, 2011)'
_computing_data_reduction 'CrystalClear-SM Expert 2.0 r12'
_computing_molecular_graphics 'Bruker SHELXTL'
_computing_publication_material 'Bruker SHELXTL'
_computing_structure_refinement 'SHELXL-97 (Sheldrick, 1997)'
_computing_structure_solution 'SHELXS-97 (Sheldrick, 1990)'
_diffrn_ambient_temperature 85(2)
_diffrn_detector_area_resol_mean 14.629
_diffrn_measured_fraction_theta_full 0.999
_diffrn_measured_fraction_theta_max 0.999
_diffrn_measurement_device_type 'Rigaku Saturn944+ CCD'
_diffrn_measurement_method \w
_diffrn_radiation_monochromator confocal
_diffrn_radiation_source 'micro-focus rotating anode'
_diffrn_radiation_type CuK\a
_diffrn_radiation_wavelength 1.54178
_diffrn_reflns_av_R_equivalents 0.1211
_diffrn_reflns_av_sigmaI/netI 0.0969
_diffrn_reflns_limit_h_max 21
_diffrn_reflns_limit_h_min -26
_diffrn_reflns_limit_k_max 28
_diffrn_reflns_limit_k_min -27
_diffrn_reflns_limit_l_max 11
_diffrn_reflns_limit_l_min -10
_diffrn_reflns_number 40325
_diffrn_reflns_theta_full 68.23
_diffrn_reflns_theta_max 68.23
_diffrn_reflns_theta_min 2.77
_exptl_absorpt_coefficient_mu 5.558
_exptl_absorpt_correction_T_max 0.6647
_exptl_absorpt_correction_T_min 0.4700
_exptl_absorpt_correction_type multi-scan
_exptl_absorpt_process_details
;
    Higashi, T. (1995). Program for Absorption Correction.
    Rigaku Corporation, Tokyo, Japan.
;
_exptl_crystal_colour black
_exptl_crystal_density_diffrn 1.500
_exptl_crystal_density_method 'not measured'
_exptl_crystal_description needle
_exptl_crystal_F_000 2272
_exptl_crystal_size_max 0.16
_exptl_crystal_size_mid 0.08
_exptl_crystal_size_min 0.08
_refine_diff_density_max 1.377
_refine_diff_density_min -2.045
_refine_diff_density_rms 0.161
_refine_ls_abs_structure_details 'Flack H D (1983), Acta Cryst. A39, 876-881'
_refine_ls_abs_structure_Flack 0.164(15)
_refine_ls_extinction_method none
_refine_ls_goodness_of_fit_ref 1.129
_refine_ls_hydrogen_treatment mixed
_refine_ls_matrix_type full
_refine_ls_number_parameters 629
_refine_ls_number_reflns 8819
_refine_ls_number_restraints 2
_refine_ls_restrained_S_all 1.128
_refine_ls_R_factor_all 0.0855
_refine_ls_R_factor_gt 0.0793
_refine_ls_shift/su_max 0.003
_refine_ls_shift/su_mean 0.000
_refine_ls_structure_factor_coef Fsqd
_refine_ls_weighting_details 'calc w=1/[\s^2^(Fo^2^)+(0.1524P)^2^+1.1901P] where P=(Fo^2^+2Fc^2^)/3'
_refine_ls_weighting_scheme calc
_refine_ls_wR_factor_gt 0.2204
_refine_ls_wR_factor_ref 0.2324
_reflns_number_gt 7772
_reflns_number_total 8819
_reflns_threshold_expression >2sigma(I)
_cod_data_source_file cs5b00952_si_002.cif
_cod_data_source_block kt2094
_cod_original_sg_symbol_H-M Pna2(1)
_cod_database_code 4516668

loop_
_symmetry_equiv_pos_as_xyz
'x, y, z'
'-x, -y, z+1/2'
'x+1/2, -y+1/2, z'
'-x+1/2, y+1/2, z+1/2'

loop_
_atom_site_label
_atom_site_type_symbol
_atom_site_fract_x
_atom_site_fract_y
_atom_site_fract_z
_atom_site_U_iso_or_equiv
_atom_site_adp_type
_atom_site_occupancy
_atom_site_symmetry_multiplicity
_atom_site_calc_flag
_atom_site_refinement_flags
Ru1 Ru 0.55741(2) 0.33970(2) 0.46733(6) 0.02505(19) Uani 1 1 d .
Cl1 Cl 0.55526(8) 0.41655(9) 0.6337(2) 0.0305(4) Uani 1 1 d .
Cl2 Cl 0.56832(9) 0.26812(9) 0.6456(2) 0.0309(4) Uani 1 1 d .
Cl3 Cl 0.79986(16) 0.5135(2) 0.5723(3) 0.0820(10) Uani 1 1 d .
Cl4 Cl 0.91595(15) 0.46452(12) 0.6461(4) 0.0650(7) Uani 1 1 d .
P1 P 0.44885(8) 0.32864(9) 0.4841(3) 0.0262(4) Uani 1 1 d .
P2 P 0.66608(9) 0.34358(7) 0.4554(3) 0.0266(4) Uani 1 1 d .
N1 N 0.5499(3) 0.3853(3) 0.2817(7) 0.0279(14) Uani 1 1 d .
N2 N 0.5576(3) 0.2920(3) 0.2836(8) 0.0291(15) Uani 1 1 d .
N3 N 0.5693(3) 0.1975(3) 0.3457(7) 0.0306(14) Uani 1 1 d D
H3B H 0.581(5) 0.201(5) 0.436(4) 0.05(3) Uiso 1 1 d D
N4 N 0.5654(4) 0.0932(3) 0.3466(8) 0.0371(16) Uani 1 1 d .
N5 N 0.6057(3) 0.1222(3) 0.5651(8) 0.0361(16) Uani 1 1 d .
C1 C 0.5313(5) 0.4880(3) 0.3245(9) 0.0364(19) Uani 1 1 d .
H1A H 0.4886 0.4996 0.3099 0.055 Uiso 1 1 calc R
H1B H 0.5586 0.5200 0.3028 0.055 Uiso 1 1 calc R
H1C H 0.5371 0.4766 0.4216 0.055 Uiso 1 1 calc R
C2 C 0.5464(4) 0.4378(4) 0.2297(9) 0.0308(18) Uani 1 1 d .
C3 C 0.5556(4) 0.4459(4) 0.0866(9) 0.0331(19) Uani 1 1 d .
H3A H 0.5527 0.4832 0.0484 0.040 Uiso 1 1 calc R
C4 C 0.5684(4) 0.4013(4) 0.0029(8) 0.0303(17) Uani 1 1 d .
H4A H 0.5761 0.4073 -0.0932 0.036 Uiso 1 1 calc R
C5 C 0.5702(4) 0.3459(3) 0.0586(10) 0.0298(18) Uani 1 1 d .
H5B H 0.5793 0.3137 0.0020 0.036 Uiso 1 1 calc R
C6 C 0.5583(4) 0.3399(3) 0.1989(11) 0.033(2) Uani 1 1 d .
C7 C 0.5550(4) 0.2388(3) 0.2484(9) 0.0289(17) Uani 1 1 d .
C8 C 0.5337(4) 0.2096(4) 0.1220(9) 0.0306(16) Uani 1 1 d .
C9 C 0.5042(4) 0.2276(4) 0.0018(9) 0.039(2) Uani 1 1 d .
H9A H 0.4983 0.2672 -0.0156 0.047 Uiso 1 1 calc R
C10 C 0.4835(5) 0.1874(4) -0.0920(9) 0.042(2) Uani 1 1 d .
H10A H 0.4628 0.1995 -0.1737 0.051 Uiso 1 1 calc R
C11 C 0.4923(5) 0.1301(4) -0.0691(9) 0.043(2) Uani 1 1 d .
H11A H 0.4794 0.1033 -0.1372 0.052 Uiso 1 1 calc R
C12 C 0.5196(5) 0.1110(4) 0.0515(9) 0.039(2) Uani 1 1 d .
H12A H 0.5243 0.0714 0.0687 0.047 Uiso 1 1 calc R
C13 C 0.5403(4) 0.1511(4) 0.1479(10) 0.0346(18) Uani 1 1 d .
C14 C 0.5613(4) 0.1425(4) 0.2908(10) 0.0327(18) Uani 1 1 d .
C15 C 0.5797(4) 0.0826(3) 0.4852(10) 0.0358(17) Uani 1 1 d .
C16 C 0.5656(5) 0.0273(4) 0.5335(11) 0.042(2) Uani 1 1 d .
H16A H 0.5487 -0.0006 0.4730 0.050 Uiso 1 1 calc R
C17 C 0.5772(6) 0.0148(4) 0.6714(11) 0.049(2) Uani 1 1 d .
H17A H 0.5666 -0.0215 0.7082 0.059 Uiso 1 1 calc R
C18 C 0.6035(4) 0.0546(4) 0.7537(10) 0.042(2) Uani 1 1 d .
H18A H 0.6116 0.0464 0.8486 0.050 Uiso 1 1 calc R
C19 C 0.6188(4) 0.1079(4) 0.6981(9) 0.0377(19) Uani 1 1 d .
C20 C 0.6517(5) 0.1518(4) 0.7853(12) 0.047(2) Uani 1 1 d .
H20A H 0.6461 0.1897 0.7442 0.071 Uiso 1 1 calc R
H20B H 0.6956 0.1427 0.7887 0.071 Uiso 1 1 calc R
H20C H 0.6348 0.1515 0.8797 0.071 Uiso 1 1 calc R
C21 C 0.4032(4) 0.3856(4) 0.4025(9) 0.0346(17) Uani 1 1 d .
C22 C 0.4086(4) 0.3964(3) 0.2603(8) 0.0300(16) Uani 1 1 d .
H22A H 0.4340 0.3724 0.2052 0.036 Uiso 1 1 calc R
C23 C 0.3781(5) 0.4408(4) 0.1983(10) 0.041(2) Uani 1 1 d .
H23A H 0.3817 0.4463 0.1008 0.049 Uiso 1 1 calc R
C24 C 0.3417(4) 0.4785(4) 0.2764(9) 0.0334(17) Uani 1 1 d .
H24A H 0.3218 0.5100 0.2341 0.040 Uiso 1 1 calc R
C25 C 0.3359(4) 0.4679(4) 0.4180(9) 0.0383(19) Uani 1 1 d .
H25A H 0.3107 0.4922 0.4727 0.046 Uiso 1 1 calc R
C26 C 0.3663(4) 0.4223(3) 0.4818(9) 0.0343(16) Uani 1 1 d .
H26A H 0.3620 0.4161 0.5789 0.041 Uiso 1 1 calc R
C27 C 0.4110(4) 0.3212(3) 0.6556(9) 0.0345(18) Uani 1 1 d .
C28 C 0.4373(4) 0.3451(4) 0.7720(9) 0.033(2) Uani 1 1 d .
H28A H 0.4771 0.3617 0.7665 0.040 Uiso 1 1 calc R
C29 C 0.4055(5) 0.3450(4) 0.8984(10) 0.039(2) Uani 1 1 d .
H29A H 0.4238 0.3616 0.9784 0.047 Uiso 1 1 calc R
C30 C 0.3477(4) 0.3211(4) 0.9076(9) 0.0365(19) Uani 1 1 d .
H30A H 0.3261 0.3213 0.9933 0.044 Uiso 1 1 calc R
C31 C 0.3218(4) 0.2971(4) 0.7922(8) 0.0369(18) Uani 1 1 d .
H31A H 0.2826 0.2794 0.7989 0.044 Uiso 1 1 calc R
C32 C 0.3525(4) 0.2982(4) 0.6638(9) 0.0342(18) Uani 1 1 d .
H32A H 0.3332 0.2834 0.5830 0.041 Uiso 1 1 calc R
C33 C 0.4216(4) 0.2638(4) 0.3980(9) 0.0338(18) Uani 1 1 d .
C34 C 0.3837(4) 0.2619(4) 0.2818(9) 0.0347(18) Uani 1 1 d .
H34A H 0.3674 0.2963 0.2449 0.042 Uiso 1 1 calc R
C35 C 0.3694(4) 0.2102(4) 0.2189(9) 0.0376(19) Uani 1 1 d .
H35A H 0.3456 0.2094 0.1362 0.045 Uiso 1 1 calc R
C36 C 0.3899(4) 0.1600(4) 0.2774(13) 0.044(2) Uani 1 1 d .
H36A H 0.3806 0.1246 0.2340 0.052 Uiso 1 1 calc R
C37 C 0.4230(5) 0.1606(4) 0.3958(11) 0.044(2) Uani 1 1 d .
H37A H 0.4350 0.1255 0.4371 0.053 Uiso 1 1 calc R
C38 C 0.4396(4) 0.2108(4) 0.4574(12) 0.0351(17) Uani 1 1 d .
H38A H 0.4633 0.2103 0.5403 0.042 Uiso 1 1 calc R
C39 C 0.6973(4) 0.4053(4) 0.3584(9) 0.0328(18) Uani 1 1 d .
C40 C 0.6744(4) 0.4589(4) 0.3960(9) 0.0340(18) Uani 1 1 d .
H40A H 0.6436 0.4616 0.4655 0.041 Uiso 1 1 calc R
C41 C 0.6958(4) 0.5074(3) 0.3336(9) 0.0345(18) Uani 1 1 d .
H41A H 0.6791 0.5434 0.3584 0.041 Uiso 1 1 calc R
C42 C 0.7413(4) 0.5043(4) 0.2356(10) 0.0390(19) Uani 1 1 d .
H42A H 0.7562 0.5381 0.1929 0.047 Uiso 1 1 calc R
C43 C 0.7654(4) 0.4519(4) 0.1990(9) 0.0349(18) Uani 1 1 d .
H43A H 0.7967 0.4500 0.1303 0.042 Uiso 1 1 calc R
C44 C 0.7452(4) 0.4027(4) 0.2594(9) 0.0358(18) Uani 1 1 d .
H44A H 0.7630 0.3671 0.2352 0.043 Uiso 1 1 calc R
C45 C 0.7149(5) 0.3475(4) 0.6142(9) 0.0365(19) Uani 1 1 d .
C46 C 0.7785(4) 0.3450(4) 0.6013(11) 0.037(2) Uani 1 1 d .
H46A H 0.7972 0.3406 0.5127 0.045 Uiso 1 1 calc R
C47 C 0.8139(5) 0.3489(4) 0.7197(10) 0.040(2) Uani 1 1 d .
H47A H 0.8573 0.3464 0.7115 0.048 Uiso 1 1 calc R
C48 C 0.7887(4) 0.3561(4) 0.8480(10) 0.040(2) Uani 1 1 d .
H48A H 0.8143 0.3592 0.9277 0.048 Uiso 1 1 calc R
C49 C 0.7254(5) 0.3589(4) 0.8610(10) 0.041(2) Uani 1 1 d .
H49A H 0.7073 0.3642 0.9499 0.050 Uiso 1 1 calc R
C50 C 0.6885(4) 0.3539(4) 0.7441(8) 0.0304(16) Uani 1 1 d .
H50A H 0.6451 0.3548 0.7533 0.036 Uiso 1 1 calc R
C51 C 0.6964(4) 0.2807(4) 0.3698(9) 0.0340(18) Uani 1 1 d .
C52 C 0.6949(4) 0.2743(4) 0.2232(8) 0.0302(17) Uani 1 1 d .
H52A H 0.6829 0.3055 0.1665 0.036 Uiso 1 1 calc R
C53 C 0.7110(4) 0.2225(4) 0.1614(9) 0.041(2) Uani 1 1 d .
H53A H 0.7096 0.2189 0.0631 0.049 Uiso 1 1 calc R
C54 C 0.7290(5) 0.1764(4) 0.2414(12) 0.047(2) Uani 1 1 d .
H54A H 0.7403 0.1416 0.1980 0.056 Uiso 1 1 calc R
C55 C 0.7305(5) 0.1812(4) 0.3845(11) 0.044(2) Uani 1 1 d .
H55A H 0.7423 0.1494 0.4396 0.052 Uiso 1 1 calc R
C56 C 0.7144(3) 0.2336(3) 0.4493(9) 0.0312(16) Uani 1 1 d .
H56A H 0.7158 0.2367 0.5477 0.037 Uiso 1 1 calc R
C57 C 0.8460(7) 0.4958(5) 0.7085(16) 0.070(4) Uani 1 1 d .
H57A H 0.8244 0.4684 0.7697 0.084 Uiso 1 1 calc R
H57B H 0.8555 0.5304 0.7636 0.084 Uiso 1 1 calc R

loop_
_atom_site_aniso_label
_atom_site_aniso_U_11
_atom_site_aniso_U_22
_atom_site_aniso_U_33
_atom_site_aniso_U_23
_atom_site_aniso_U_13
_atom_site_aniso_U_12
Ru1 0.0338(3) 0.0241(3) 0.0173(3) -0.0004(2) 0.0006(2) 0.00106(18)
Cl1 0.0421(10) 0.0287(10) 0.0208(10) -0.0030(8) 0.0005(7) -0.0010(7)
Cl2 0.0420(9) 0.0301(10) 0.0206(10) 0.0050(8) 0.0023(7) 0.0020(8)
Cl3 0.0683(18) 0.135(3) 0.0424(16) 0.0061(17) 0.0004(13) -0.0011(19)
Cl4 0.0761(19) 0.0502(14) 0.0687(19) -0.0008(13) 0.0018(15) -0.0056(13)
P1 0.0311(9) 0.0272(8) 0.0202(11) -0.0015(9) 0.0019(8) -0.0007(7)
P2 0.0306(9) 0.0265(9) 0.0228(11) 0.0012(7) 0.0009(9) 0.0006(6)
N1 0.023(3) 0.040(4) 0.020(3) 0.000(3) -0.003(2) -0.004(3)
N2 0.027(3) 0.039(4) 0.021(4) 0.004(3) 0.004(2) 0.001(3)
N3 0.046(4) 0.029(4) 0.016(3) 0.002(3) 0.002(3) 0.001(3)
N4 0.051(4) 0.030(4) 0.031(4) 0.003(3) 0.004(3) -0.001(3)
N5 0.046(4) 0.029(4) 0.033(4) -0.005(3) -0.005(3) 0.004(3)
C1 0.062(5) 0.029(4) 0.018(4) -0.004(3) 0.000(3) 0.014(4)
C2 0.033(4) 0.030(4) 0.029(4) 0.013(3) -0.011(3) 0.002(3)
C3 0.043(5) 0.032(5) 0.024(4) 0.003(3) -0.002(3) 0.002(3)
C4 0.039(4) 0.031(4) 0.022(4) 0.009(3) 0.001(3) 0.000(3)
C5 0.033(4) 0.029(4) 0.027(5) -0.003(3) -0.004(3) -0.001(3)
C6 0.053(6) 0.021(4) 0.025(5) -0.002(3) -0.002(3) 0.001(3)
C7 0.048(5) 0.017(4) 0.022(4) -0.010(3) 0.000(3) -0.001(3)
C8 0.033(4) 0.038(4) 0.021(4) -0.002(3) -0.004(3) -0.005(3)
C9 0.052(5) 0.036(4) 0.030(5) 0.001(3) 0.000(3) -0.007(4)
C10 0.055(5) 0.051(5) 0.021(4) -0.003(4) -0.006(4) -0.009(5)
C11 0.067(6) 0.036(5) 0.027(5) -0.016(3) -0.003(4) -0.009(4)
C12 0.058(5) 0.034(5) 0.026(4) -0.011(4) 0.007(4) -0.010(4)
C13 0.046(5) 0.030(4) 0.027(5) 0.000(3) 0.004(4) 0.000(3)
C14 0.047(5) 0.024(4) 0.027(5) -0.004(4) 0.011(3) 0.002(3)
C15 0.043(4) 0.029(4) 0.035(5) 0.007(4) -0.001(4) 0.005(3)
C16 0.055(5) 0.042(5) 0.029(5) 0.011(4) -0.004(4) -0.006(4)
C17 0.082(7) 0.027(4) 0.039(6) 0.002(4) -0.002(5) 0.008(4)
C18 0.054(5) 0.033(4) 0.038(5) 0.012(4) -0.008(4) 0.008(4)
C19 0.044(5) 0.041(5) 0.028(4) -0.004(3) -0.006(3) 0.006(4)
C20 0.051(6) 0.049(5) 0.042(6) 0.009(4) -0.010(5) -0.009(4)
C21 0.044(4) 0.030(4) 0.030(4) -0.008(3) 0.003(3) -0.004(4)
C22 0.038(4) 0.030(4) 0.022(4) 0.005(3) -0.001(3) 0.011(3)
C23 0.053(5) 0.041(5) 0.028(5) -0.001(4) -0.003(4) 0.000(4)
C24 0.037(4) 0.035(4) 0.028(4) 0.009(3) -0.001(3) 0.001(3)
C25 0.038(4) 0.046(5) 0.032(5) -0.006(4) 0.004(3) 0.010(4)
C26 0.050(4) 0.035(4) 0.018(4) -0.001(4) -0.003(3) -0.008(3)
C27 0.056(5) 0.022(4) 0.026(4) 0.002(3) -0.002(4) 0.005(4)
C28 0.040(5) 0.049(5) 0.009(4) -0.002(3) 0.010(3) -0.002(3)
C29 0.055(6) 0.039(5) 0.023(5) -0.006(3) -0.004(4) -0.002(4)
C30 0.043(5) 0.036(4) 0.030(5) 0.004(3) 0.015(3) 0.003(4)
C31 0.042(4) 0.053(5) 0.016(4) -0.006(3) 0.004(3) 0.001(4)
C32 0.032(4) 0.043(5) 0.027(4) -0.003(4) -0.002(3) -0.007(3)
C33 0.042(4) 0.042(5) 0.017(4) 0.004(3) 0.001(3) 0.006(4)
C34 0.043(4) 0.036(4) 0.025(4) -0.007(3) 0.008(3) 0.001(3)
C35 0.046(5) 0.038(4) 0.029(5) -0.008(3) -0.002(3) -0.009(4)
C36 0.036(5) 0.039(5) 0.056(7) -0.011(4) -0.005(4) -0.010(3)
C37 0.056(6) 0.038(5) 0.039(6) 0.004(4) 0.006(5) -0.001(4)
C38 0.040(4) 0.034(4) 0.031(4) 0.000(4) 0.012(3) -0.005(3)
C39 0.045(5) 0.034(4) 0.020(4) -0.006(3) -0.010(3) 0.005(3)
C40 0.046(5) 0.029(4) 0.027(4) 0.000(3) 0.001(3) -0.005(3)
C41 0.049(5) 0.024(4) 0.031(4) 0.005(3) -0.003(3) 0.001(3)
C42 0.050(5) 0.036(4) 0.031(4) 0.012(3) 0.001(4) -0.002(4)
C43 0.046(5) 0.030(4) 0.029(4) 0.006(3) 0.012(4) -0.002(3)
C44 0.034(4) 0.037(4) 0.036(5) 0.005(4) 0.002(3) -0.001(3)
C45 0.057(5) 0.032(4) 0.020(4) 0.003(3) 0.004(4) -0.005(4)
C46 0.034(4) 0.038(5) 0.040(5) 0.000(3) -0.005(4) -0.001(3)
C47 0.049(5) 0.046(5) 0.025(5) 0.002(4) -0.003(4) -0.008(4)
C48 0.050(5) 0.044(5) 0.026(5) 0.001(4) -0.009(4) -0.003(4)
C49 0.055(5) 0.045(5) 0.025(5) -0.001(4) 0.004(4) 0.003(4)
C50 0.036(4) 0.041(4) 0.015(4) 0.003(3) -0.002(3) 0.000(3)
C51 0.042(4) 0.041(5) 0.019(4) 0.007(3) -0.006(3) -0.007(4)
C52 0.036(4) 0.036(4) 0.019(4) 0.000(3) 0.005(3) 0.008(3)
C53 0.049(5) 0.052(5) 0.021(4) -0.007(4) 0.003(3) -0.011(4)
C54 0.050(5) 0.038(5) 0.051(6) -0.016(4) 0.010(4) 0.002(4)
C55 0.056(5) 0.029(5) 0.046(6) 0.002(4) 0.011(4) 0.006(4)
C56 0.034(4) 0.034(4) 0.025(4) -0.004(3) 0.001(3) 0.003(3)
C57 0.085(9) 0.040(6) 0.084(10) 0.008(6) -0.005(7) -0.018(6)

loop_
_atom_type_symbol
_atom_type_description
_atom_type_scat_dispersion_real
_atom_type_scat_dispersion_imag
_atom_type_scat_source
C C 0.0181 0.0091 'International Tables Vol C Tables 4.2.6.8 and 6.1.1.4'
H H 0.0000 0.0000 'International Tables Vol C Tables 4.2.6.8 and 6.1.1.4'
N N 0.0311 0.0180 'International Tables Vol C Tables 4.2.6.8 and 6.1.1.4'
P P 0.2955 0.4335 'International Tables Vol C Tables 4.2.6.8 and 6.1.1.4'
Cl Cl 0.3639 0.7018 'International Tables Vol C Tables 4.2.6.8 and 6.1.1.4'
Ru Ru 0.0552 3.2960 'International Tables Vol C Tables 4.2.6.8 and 6.1.1.4'

loop_
_geom_angle_atom_site_label_1
_geom_angle_atom_site_label_2
_geom_angle_atom_site_label_3
_geom_angle
N1 Ru1 N2 63.3(3)
N1 Ru1 P2 90.96(17)
N2 Ru1 P2 88.68(17)
N1 Ru1 P1 92.07(17)
N2 Ru1 P1 90.08(17)
P2 Ru1 P1 175.80(7)
N1 Ru1 Cl1 100.6(2)
N2 Ru1 Cl1 163.9(2)
P2 Ru1 Cl1 91.32(7)
P1 Ru1 Cl1 90.98(7)
N1 Ru1 Cl2 166.5(2)
N2 Ru1 Cl2 103.2(2)
P2 Ru1 Cl2 87.87(7)
P1 Ru1 Cl2 88.51(7)
Cl1 Ru1 Cl2 92.82(8)
N1 Ru1 C6 31.2(3)
N2 Ru1 C6 32.4(3)
P2 Ru1 C6 86.8(2)
P1 Ru1 C6 94.3(2)
Cl1 Ru1 C6 131.55(18)
Cl2 Ru1 C6 135.38(18)
C33 P1 C21 103.5(4)
C33 P1 C27 100.4(4)
C21 P1 C27 102.0(4)
C33 P1 Ru1 112.4(3)
C21 P1 Ru1 115.4(3)
C27 P1 Ru1 120.7(3)
C51 P2 C39 105.8(4)
C51 P2 C45 101.9(4)
C39 P2 C45 99.5(4)
C51 P2 Ru1 110.7(3)
C39 P2 Ru1 114.9(3)
C45 P2 Ru1 122.1(3)
C2 N1 C6 121.2(8)
C2 N1 Ru1 143.1(6)
C6 N1 Ru1 95.2(6)
C7 N2 C6 128.8(8)
C7 N2 Ru1 137.5(6)
C6 N2 Ru1 93.7(6)
C7 N3 C14 111.1(7)
C7 N3 H3B 130(8)
C14 N3 H3B 118(8)
C14 N4 C15 125.5(8)
C15 N5 C19 117.5(8)
C2 C1 H1A 109.5
C2 C1 H1B 109.5
H1A C1 H1B 109.5
C2 C1 H1C 109.5
H1A C1 H1C 109.5
H1B C1 H1C 109.5
N1 C2 C3 119.1(8)
N1 C2 C1 120.0(8)
C3 C2 C1 120.9(8)
C4 C3 C2 120.7(8)
C4 C3 H3A 119.6
C2 C3 H3A 119.6
C3 C4 C5 119.6(8)
C3 C4 H4A 120.2
C5 C4 H4A 120.2
C6 C5 C4 117.4(8)
C6 C5 H5B 121.3
C4 C5 H5B 121.3
N1 C6 C5 121.7(8)
N1 C6 N2 107.0(9)
C5 C6 N2 131.1(8)
N1 C6 Ru1 53.6(5)
C5 C6 Ru1 168.1(7)
N2 C6 Ru1 53.9(5)
N2 C7 N3 119.2(8)
N2 C7 C8 132.8(8)
N3 C7 C8 107.8(7)
C9 C8 C13 119.6(8)
C9 C8 C7 133.8(8)
C13 C8 C7 106.0(7)
C10 C9 C8 119.1(9)
C10 C9 H9A 120.4
C8 C9 H9A 120.4
C11 C10 C9 121.1(9)
C11 C10 H10A 119.4
C9 C10 H10A 119.4
C10 C11 C12 120.8(7)
C10 C11 H11A 119.6
C12 C11 H11A 119.6
C11 C12 C13 118.8(8)
C11 C12 H12A 120.6
C13 C12 H12A 120.6
C12 C13 C8 120.5(9)
C12 C13 C14 129.3(8)
C8 C13 C14 109.5(8)
N4 C14 N3 131.6(9)
N4 C14 C13 122.8(8)
N3 C14 C13 105.4(7)
N5 C15 N4 121.5(7)
N5 C15 C16 122.9(9)
N4 C15 C16 115.6(8)
C17 C16 C15 118.1(10)
C17 C16 H16A 121.0
C15 C16 H16A 121.0
C18 C17 C16 119.7(10)
C18 C17 H17A 120.2
C16 C17 H17A 120.2
C17 C18 C19 119.5(9)
C17 C18 H18A 120.2
C19 C18 H18A 120.2
N5 C19 C18 122.2(9)
N5 C19 C20 117.2(9)
C18 C19 C20 120.6(8)
C19 C20 H20A 109.5
C19 C20 H20B 109.5
H20A C20 H20B 109.5
C19 C20 H20C 109.5
H20A C20 H20C 109.5
H20B C20 H20C 109.5
C22 C21 C26 118.0(8)
C22 C21 P1 120.3(6)
C26 C21 P1 121.4(7)
C23 C22 C21 121.6(8)
C23 C22 H22A 119.2
C21 C22 H22A 119.2
C22 C23 C24 121.1(9)
C22 C23 H23A 119.4
C24 C23 H23A 119.4
C25 C24 C23 117.7(8)
C25 C24 H24A 121.2
C23 C24 H24A 121.2
C24 C25 C26 121.5(8)
C24 C25 H25A 119.3
C26 C25 H25A 119.3
C25 C26 C21 120.0(8)
C25 C26 H26A 120.0
C21 C26 H26A 120.0
C28 C27 C32 119.6(8)
C28 C27 P1 120.1(7)
C32 C27 P1 119.8(7)
C27 C28 C29 120.0(8)
C27 C28 H28A 120.0
C29 C28 H28A 120.0
C30 C29 C28 120.5(8)
C30 C29 H29A 119.8
C28 C29 H29A 119.8
C31 C30 C29 119.4(8)
C31 C30 H30A 120.3
C29 C30 H30A 120.3
C30 C31 C32 120.7(8)
C30 C31 H31A 119.7
C32 C31 H31A 119.7
C27 C32 C31 119.7(8)
C27 C32 H32A 120.1
C31 C32 H32A 120.1
C34 C33 C38 117.4(9)
C34 C33 P1 125.6(7)
C38 C33 P1 117.0(7)
C35 C34 C33 120.7(8)
C35 C34 H34A 119.6
C33 C34 H34A 119.6
C36 C35 C34 119.6(8)
C36 C35 H35A 120.2
C34 C35 H35A 120.2
C37 C36 C35 120.6(8)
C37 C36 H36A 119.7
C35 C36 H36A 119.7
C36 C37 C38 121.2(9)
C36 C37 H37A 119.4
C38 C37 H37A 119.4
C37 C38 C33 120.3(10)
C37 C38 H38A 119.9
C33 C38 H38A 119.9
C40 C39 C44 118.5(8)
C40 C39 P2 116.1(7)
C44 C39 P2 125.2(6)
C41 C40 C39 120.7(8)
C41 C40 H40A 119.6
C39 C40 H40A 119.6
C40 C41 C42 120.3(8)
C40 C41 H41A 119.8
C42 C41 H41A 119.8
C41 C42 C43 119.8(8)
C41 C42 H42A 120.1
C43 C42 H42A 120.1
C44 C43 C42 121.3(8)
C44 C43 H43A 119.3
C42 C43 H43A 119.3
C43 C44 C39 119.3(8)
C43 C44 H44A 120.4
C39 C44 H44A 120.4
C50 C45 C46 119.9(9)
C50 C45 P2 120.7(7)
C46 C45 P2 119.5(7)
C47 C46 C45 118.7(10)
C47 C46 H46A 120.7
C45 C46 H46A 120.7
C48 C47 C46 122.2(10)
C48 C47 H47A 118.9
C46 C47 H47A 118.9
C47 C48 C49 119.2(9)
C47 C48 H48A 120.4
C49 C48 H48A 120.4
C48 C49 C50 119.9(8)
C48 C49 H49A 120.0
C50 C49 H49A 120.0
C45 C50 C49 120.1(8)
C45 C50 H50A 120.0
C49 C50 H50A 120.0
C56 C51 C52 117.8(8)
C56 C51 P2 119.6(6)
C52 C51 P2 122.0(7)
C53 C52 C51 120.7(8)
C53 C52 H52A 119.6
C51 C52 H52A 119.6
C54 C53 C52 120.8(8)
C54 C53 H53A 119.6
C52 C53 H53A 119.6
C55 C54 C53 119.9(9)
C55 C54 H54A 120.0
C53 C54 H54A 120.0
C54 C55 C56 120.0(9)
C54 C55 H55A 120.0
C56 C55 H55A 120.0
C51 C56 C55 120.7(8)
C51 C56 H56A 119.6
C55 C56 H56A 119.6
Cl3 C57 Cl4 110.0(8)
Cl3 C57 H57A 109.7
Cl4 C57 H57A 109.7
Cl3 C57 H57B 109.7
Cl4 C57 H57B 109.7
H57A C57 H57B 108.2

loop_
_geom_bond_atom_site_label_1
_geom_bond_atom_site_label_2
_geom_bond_distance
Ru1 N1 2.088(7)
Ru1 N2 2.092(8)
Ru1 P2 2.3711(19)
Ru1 P1 2.3839(19)
Ru1 Cl1 2.410(2)
Ru1 Cl2 2.411(2)
Ru1 C6 2.583(10)
Cl3 C57 1.703(15)
Cl4 C57 1.794(16)
P1 C33 1.830(10)
P1 C21 1.840(10)
P1 C27 1.853(9)
P2 C51 1.812(10)
P2 C39 1.852(9)
P2 C45 1.864(10)
N1 C2 1.330(11)
N1 C6 1.343(12)
N2 C7 1.292(11)
N2 C6 1.388(12)
N3 C7 1.381(11)
N3 C14 1.403(11)
N3 H3B 0.91(2)
N4 C14 1.277(12)
N4 C15 1.393(13)
N5 C15 1.332(12)
N5 C19 1.353(12)
C1 C2 1.524(12)
C1 H1A 0.9800
C1 H1B 0.9800
C1 H1C 0.9800
C2 C3 1.404(13)
C3 C4 1.349(12)
C3 H3A 0.9500
C4 C5 1.405(11)
C4 H4A 0.9500
C5 C6 1.382(14)
C5 H5B 0.9500
C7 C8 1.471(11)
C8 C9 1.390(12)
C8 C13 1.399(12)
C9 C10 1.381(13)
C9 H9A 0.9500
C10 C11 1.374(15)
C10 H10A 0.9500
C11 C12 1.379(14)
C11 H11A 0.9500
C12 C13 1.394(12)
C12 H12A 0.9500
C13 C14 1.463(14)
C15 C16 1.410(13)
C16 C17 1.382(15)
C16 H16A 0.9500
C17 C18 1.350(15)
C17 H17A 0.9500
C18 C19 1.398(14)
C18 H18A 0.9500
C19 C20 1.510(14)
C20 H20A 0.9800
C20 H20B 0.9800
C20 H20C 0.9800
C21 C22 1.397(12)
C21 C26 1.402(12)
C22 C23 1.371(12)
C22 H22A 0.9500
C23 C24 1.403(13)
C23 H23A 0.9500
C24 C25 1.391(13)
C24 H24A 0.9500
C25 C26 1.400(13)
C25 H25A 0.9500
C26 H26A 0.9500
C27 C28 1.378(13)
C27 C32 1.385(13)
C28 C29 1.400(13)
C28 H28A 0.9500
C29 C30 1.382(14)
C29 H29A 0.9500
C30 C31 1.366(13)
C30 H30A 0.9500
C31 C32 1.406(12)
C31 H31A 0.9500
C32 H32A 0.9500
C33 C34 1.390(12)
C33 C38 1.422(13)
C34 C35 1.390(12)
C34 H34A 0.9500
C35 C36 1.378(14)
C35 H35A 0.9500
C36 C37 1.348(16)
C36 H36A 0.9500
C37 C38 1.365(14)
C37 H37A 0.9500
C38 H38A 0.9500
C39 C40 1.398(12)
C39 C44 1.413(13)
C40 C41 1.368(12)
C40 H40A 0.9500
C41 C42 1.370(13)
C41 H41A 0.9500
C42 C43 1.382(13)
C42 H42A 0.9500
C43 C44 1.364(12)
C43 H43A 0.9500
C44 H44A 0.9500
C45 C50 1.384(12)
C45 C46 1.393(14)
C46 C47 1.378(13)
C46 H46A 0.9500
C47 C48 1.361(14)
C47 H47A 0.9500
C48 C49 1.386(15)
C48 H48A 0.9500
C49 C50 1.388(13)
C49 H49A 0.9500
C50 H50A 0.9500
C51 C56 1.399(12)
C51 C52 1.419(11)
C52 C53 1.394(13)
C52 H52A 0.9500
C53 C54 1.383(16)
C53 H53A 0.9500
C54 C55 1.382(15)
C54 H54A 0.9500
C55 C56 1.422(12)
C55 H55A 0.9500
C56 H56A 0.9500
C57 H57A 0.9900
C57 H57B 0.9900

loop_
_geom_hbond_atom_site_label_D
_geom_hbond_atom_site_label_H
_geom_hbond_atom_site_label_A
_geom_hbond_distance_DH
_geom_hbond_distance_HA
_geom_hbond_distance_DA
_geom_hbond_angle_DHA
N3 H3B N5 0.91(2) 2.29(10) 2.864(10) 121(9)

loop_
_geom_torsion_atom_site_label_1
_geom_torsion_atom_site_label_2
_geom_torsion_atom_site_label_3
_geom_torsion_atom_site_label_4
_geom_torsion
N1 Ru1 P1 C33 89.9(4)
N2 Ru1 P1 C33 26.6(4)
P2 Ru1 P1 C33 -46.2(14)
Cl1 Ru1 P1 C33 -169.4(3)
Cl2 Ru1 P1 C33 -76.6(3)
C6 Ru1 P1 C33 58.8(3)
N1 Ru1 P1 C21 -28.4(4)
N2 Ru1 P1 C21 -91.8(4)
P2 Ru1 P1 C21 -164.6(12)
Cl1 Ru1 P1 C21 72.2(3)
Cl2 Ru1 P1 C21 165.0(3)
C6 Ru1 P1 C21 -59.6(4)
N1 Ru1 P1 C27 -151.9(4)
N2 Ru1 P1 C27 144.8(4)
P2 Ru1 P1 C27 71.9(13)
Cl1 Ru1 P1 C27 -51.2(3)
Cl2 Ru1 P1 C27 41.6(3)
C6 Ru1 P1 C27 177.0(3)
N1 Ru1 P2 C51 -93.1(4)
N2 Ru1 P2 C51 -29.8(4)
P1 Ru1 P2 C51 43.2(14)
Cl1 Ru1 P2 C51 166.3(3)
Cl2 Ru1 P2 C51 73.5(3)
C6 Ru1 P2 C51 -62.1(3)
N1 Ru1 P2 C39 26.8(4)
N2 Ru1 P2 C39 90.1(4)
P1 Ru1 P2 C39 163.0(12)
Cl1 Ru1 P2 C39 -73.9(3)
Cl2 Ru1 P2 C39 -166.6(3)
C6 Ru1 P2 C39 57.7(3)
N1 Ru1 P2 C45 147.1(4)
N2 Ru1 P2 C45 -149.6(4)
P1 Ru1 P2 C45 -76.7(13)
Cl1 Ru1 P2 C45 46.5(3)
Cl2 Ru1 P2 C45 -46.3(3)
C6 Ru1 P2 C45 178.0(4)
N2 Ru1 N1 C2 -177.1(9)
P2 Ru1 N1 C2 -89.1(9)
P1 Ru1 N1 C2 93.8(9)
Cl1 Ru1 N1 C2 2.5(9)
Cl2 Ru1 N1 C2 -173.9(7)
C6 Ru1 N1 C2 -171.2(11)
N2 Ru1 N1 C6 -5.9(5)
P2 Ru1 N1 C6 82.2(5)
P1 Ru1 N1 C6 -94.9(5)
Cl1 Ru1 N1 C6 173.7(5)
Cl2 Ru1 N1 C6 -2.7(11)
N1 Ru1 N2 C7 -171.0(8)
P2 Ru1 N2 C7 97.3(8)
P1 Ru1 N2 C7 -78.7(8)
Cl1 Ru1 N2 C7 -172.5(6)
Cl2 Ru1 N2 C7 9.8(8)
C6 Ru1 N2 C7 -176.6(10)
N1 Ru1 N2 C6 5.7(5)
P2 Ru1 N2 C6 -86.1(5)
P1 Ru1 N2 C6 97.9(5)
Cl1 Ru1 N2 C6 4.1(9)
Cl2 Ru1 N2 C6 -173.6(4)
C6 N1 C2 C3 -4.1(11)
Ru1 N1 C2 C3 165.7(6)
C6 N1 C2 C1 174.6(8)
Ru1 N1 C2 C1 -15.6(13)
N1 C2 C3 C4 -0.6(12)
C1 C2 C3 C4 -179.3(8)
C2 C3 C4 C5 2.4(13)
C3 C4 C5 C6 0.3(13)
C2 N1 C6 C5 7.0(13)
Ru1 N1 C6 C5 -166.8(8)
C2 N1 C6 N2 -177.9(7)
Ru1 N1 C6 N2 8.3(7)
C2 N1 C6 Ru1 173.9(8)
C4 C5 C6 N1 -5.0(13)
C4 C5 C6 N2 -178.8(9)
C4 C5 C6 Ru1 -68(3)
C7 N2 C6 N1 168.8(7)
Ru1 N2 C6 N1 -8.2(7)
C7 N2 C6 C5 -16.7(15)
Ru1 N2 C6 C5 166.2(10)
C7 N2 C6 Ru1 177.1(9)
N2 Ru1 C6 N1 170.2(8)
P2 Ru1 C6 N1 -97.2(5)
P1 Ru1 C6 N1 86.9(5)
Cl1 Ru1 C6 N1 -8.3(6)
Cl2 Ru1 C6 N1 179.1(4)
N1 Ru1 C6 C5 70(3)
N2 Ru1 C6 C5 -119(3)
P2 Ru1 C6 C5 -27(3)
P1 Ru1 C6 C5 157(3)
Cl1 Ru1 C6 C5 62(3)
Cl2 Ru1 C6 C5 -110(3)
N1 Ru1 C6 N2 -170.2(8)
P2 Ru1 C6 N2 92.6(4)
P1 Ru1 C6 N2 -83.3(4)
Cl1 Ru1 C6 N2 -178.5(3)
Cl2 Ru1 C6 N2 8.9(6)
C6 N2 C7 N3 164.8(8)
Ru1 N2 C7 N3 -19.5(12)
C6 N2 C7 C8 -21.5(14)
Ru1 N2 C7 C8 154.1(7)
C14 N3 C7 N2 177.4(7)
C14 N3 C7 C8 2.3(9)
N2 C7 C8 C9 -6.9(16)
N3 C7 C8 C9 167.3(9)
N2 C7 C8 C13 -177.9(9)
N3 C7 C8 C13 -3.7(9)
C13 C8 C9 C10 -2.0(13)
C7 C8 C9 C10 -172.0(9)
C8 C9 C10 C11 -0.8(14)
C9 C10 C11 C12 3.0(15)
C10 C11 C12 C13 -2.3(14)
C11 C12 C13 C8 -0.5(14)
C11 C12 C13 C14 169.1(9)
C9 C8 C13 C12 2.6(13)
C7 C8 C13 C12 175.1(8)
C9 C8 C13 C14 -168.8(8)
C7 C8 C13 C14 3.7(10)
C15 N4 C14 N3 0.2(15)
C15 N4 C14 C13 -173.8(8)
C7 N3 C14 N4 -174.8(9)
C7 N3 C14 C13 -0.1(9)
C12 C13 C14 N4 2.5(15)
C8 C13 C14 N4 173.0(8)
C12 C13 C14 N3 -172.9(9)
C8 C13 C14 N3 -2.4(9)
C19 N5 C15 N4 -179.0(8)
C19 N5 C15 C16 0.0(13)
C14 N4 C15 N5 -17.5(14)
C14 N4 C15 C16 163.4(9)
N5 C15 C16 C17 2.7(15)
N4 C15 C16 C17 -178.2(9)
C15 C16 C17 C18 -2.6(16)
C16 C17 C18 C19 0.0(16)
C15 N5 C19 C18 -2.8(13)
C15 N5 C19 C20 176.4(9)
C17 C18 C19 N5 2.9(15)
C17 C18 C19 C20 -176.3(10)
C33 P1 C21 C22 -62.9(8)
C27 P1 C21 C22 -166.8(7)
Ru1 P1 C21 C22 60.4(8)
C33 P1 C21 C26 122.7(7)
C27 P1 C21 C26 18.8(8)
Ru1 P1 C21 C26 -114.0(7)
C26 C21 C22 C23 -1.2(13)
P1 C21 C22 C23 -175.8(7)
C21 C22 C23 C24 2.1(14)
C22 C23 C24 C25 -2.2(14)
C23 C24 C25 C26 1.6(13)
C24 C25 C26 C21 -0.7(13)
C22 C21 C26 C25 0.5(12)
P1 C21 C26 C25 175.0(7)
C33 P1 C27 C28 151.9(7)
C21 P1 C27 C28 -101.7(7)
Ru1 P1 C27 C28 27.8(8)
C33 P1 C27 C32 -36.8(8)
C21 P1 C27 C32 69.6(8)
Ru1 P1 C27 C32 -160.8(6)
C32 C27 C28 C29 1.4(13)
P1 C27 C28 C29 172.8(7)
C27 C28 C29 C30 0.0(14)
C28 C29 C30 C31 0.4(14)
C29 C30 C31 C32 -2.2(14)
C28 C27 C32 C31 -3.2(13)
P1 C27 C32 C31 -174.6(7)
C30 C31 C32 C27 3.6(14)
C21 P1 C33 C34 10.3(8)
C27 P1 C33 C34 115.5(8)
Ru1 P1 C33 C34 -114.8(7)
C21 P1 C33 C38 -168.0(7)
C27 P1 C33 C38 -62.8(7)
Ru1 P1 C33 C38 66.8(7)
C38 C33 C34 C35 -6.3(12)
P1 C33 C34 C35 175.4(7)
C33 C34 C35 C36 4.0(13)
C34 C35 C36 C37 0.9(15)
C35 C36 C37 C38 -3.1(16)
C36 C37 C38 C33 0.6(15)
C34 C33 C38 C37 4.0(13)
P1 C33 C38 C37 -177.5(7)
C51 P2 C39 C40 172.8(6)
C45 P2 C39 C40 -81.9(7)
Ru1 P2 C39 C40 50.3(7)
C51 P2 C39 C44 -12.5(9)
C45 P2 C39 C44 92.8(8)
Ru1 P2 C39 C44 -135.0(7)
C44 C39 C40 C41 2.9(13)
P2 C39 C40 C41 178.0(7)
C39 C40 C41 C42 -1.6(13)
C40 C41 C42 C43 0.4(14)
C41 C42 C43 C44 -0.5(15)
C42 C43 C44 C39 1.9(14)
C40 C39 C44 C43 -3.1(13)
P2 C39 C44 C43 -177.6(7)
C51 P2 C45 C50 -130.3(7)
C39 P2 C45 C50 121.2(7)
Ru1 P2 C45 C50 -6.3(8)
C51 P2 C45 C46 50.7(8)
C39 P2 C45 C46 -57.8(8)
Ru1 P2 C45 C46 174.7(6)
C50 C45 C46 C47 0.0(13)
P2 C45 C46 C47 179.0(7)
C45 C46 C47 C48 -1.1(14)
C46 C47 C48 C49 0.9(16)
C47 C48 C49 C50 0.5(15)
C46 C45 C50 C49 1.3(13)
P2 C45 C50 C49 -177.6(7)
C48 C49 C50 C45 -1.6(15)
C39 P2 C51 C56 141.5(7)
C45 P2 C51 C56 37.9(8)
Ru1 P2 C51 C56 -93.4(7)
C39 P2 C51 C52 -47.2(8)
C45 P2 C51 C52 -150.8(7)
Ru1 P2 C51 C52 77.9(8)
C56 C51 C52 C53 0.0(13)
P2 C51 C52 C53 -171.5(7)
C51 C52 C53 C54 -0.3(14)
C52 C53 C54 C55 0.7(15)
C53 C54 C55 C56 -0.8(16)
C52 C51 C56 C55 -0.1(12)
P2 C51 C56 C55 171.6(7)
C54 C55 C56 C51 0.5(14)
